data_9004884
loop_
_publ_author_name
'Losey, A.'
'Rakovan, J. F.'
'Hughes, J. M.'
'Francis, C. A.'
'Dyar, M. D.'

_publ_section_title
;
 Structural variation in the lithiophilite-triphylite series
 and other olivine-group structures
 Sample: Trip79
;
_journal_name_full 'The Canadian Mineralogist'
_journal_page_first 1105
_journal_page_last 1115
_journal_paper_doi 10.2113/gscanmin.42.4.1105
_journal_volume 42
_journal_year 2004
_chemical_compound_source 'Palermo #1 Quarry, Groton, New Hampshire'
_chemical_formula_sum 'Fe0.753 Li Mg0.056 Mn0.201 O4 P'
_chemical_name_mineral Triphylite
_space_group_IT_number 62
_symmetry_space_group_name_Hall '-P 2c 2ab'
_symmetry_space_group_name_H-M 'P b n m'
_cell_angle_alpha 90
_cell_angle_beta 90
_cell_angle_gamma 90
_cell_length_a 4.7006
_cell_length_b 10.341
_cell_length_c 6.0166
_cell_formula_units_Z 4
_cell_volume 292.460
_database_code_amcsd 0005979
_exptl_crystal_density_diffrn 3.551
_cod_original_formula_sum 'Li Mn.201 Mg.056 Fe.753 P O4'
_cod_database_code 9004884

loop_
_space_group_symop_operation_xyz
x,y,z
x,y,1/2-z
-x,-y,1/2+z
1/2+x,1/2-y,1/2+z
1/2-x,1/2+y,1/2-z
1/2-x,1/2+y,z
1/2+x,1/2-y,-z
-x,-y,-z

loop_
_atom_site_label
_atom_site_fract_x
_atom_site_fract_y
_atom_site_fract_z
_atom_site_occupancy
_atom_site_U_iso_or_equiv
Li 0.00000 0.00000 0.00000 1.00000 0.00988
Mn 0.97463 0.28200 0.25000 0.20100 0.00750
Mg 0.97463 0.28200 0.25000 0.05600 0.00750
Fe 0.97463 0.28200 0.25000 0.75300 0.00750
P 0.41640 0.09448 0.25000 1.00000 0.00531
O1 0.74020 0.09700 0.25000 1.00000 0.00925
O2 0.20620 0.45700 0.25000 1.00000 0.00823
O3 0.28360 0.16490 0.04720 1.00000 0.00874

loop_
_cod_related_entry_id
_cod_related_entry_database
_cod_related_entry_code
1 AMCSD 0005979
